data_1561339
loop_
_publ_author_name
'Padalwar, Nitin Balkrushna'
'Vidyasagar, Kanamaluru'

_publ_section_title
;
 Synthetic and structural investigations of mercurous and mercuric
 organophosphonates and phenylarsonates
;
_journal_name_full 'Journal of Solid State Chemistry'
_journal_page_first 83
_journal_page_last 94
_journal_paper_doi 10.1016/j.jssc.2016.08.012
_journal_volume 243
_journal_year 2016
_chemical_formula_moiety 'C2 H4 Hg4 O6 P2'
_chemical_formula_sum 'C2 H4 Hg4 O6 P2'
_chemical_formula_weight 988.36
_space_group_IT_number 72
_space_group_name_Hall '-I 2 2c'
_space_group_name_H-M_alt 'I b a m'
_symmetry_cell_setting orthorhombic
_symmetry_space_group_name_Hall '-I 2 2c'
_symmetry_space_group_name_H-M 'I b a m'
_atom_sites_solution_hydrogens geom
_atom_sites_solution_primary direct
_atom_sites_solution_secondary difmap
_audit_creation_method SHELXL-97
_cell_angle_alpha 90.00
_cell_angle_beta 90.00
_cell_angle_gamma 90.00
_cell_formula_units_Z 4
_cell_length_a 10.4206(4)
_cell_length_b 11.1146(5)
_cell_length_c 8.2424(3)
_cell_measurement_reflns_used 7555
_cell_measurement_temperature 293(2)
_cell_measurement_theta_max 34.8
_cell_measurement_theta_min 2.68
_cell_volume 954.64(7)
_computing_cell_refinement APEXII,Bruker,2004
_computing_data_collection APEXII,Bruker,2004
_computing_data_reduction SAINT,Bruker,2004
_computing_molecular_graphics 'ORTEP-3 (Farrugia, 1997)'
_computing_publication_material 'SHELXL-97 (Sheldrick, 1997)'
_computing_structure_refinement 'SHELXL-97 (Sheldrick, 1997)'
_computing_structure_solution 'SHELXS-97 (Sheldrick, 1997)'
_diffrn_ambient_temperature 293(2)
_diffrn_measured_fraction_theta_full 0.902
_diffrn_measured_fraction_theta_max 0.902
_diffrn_measurement_device_type 'Bruker ApexII ccd area detector'
_diffrn_measurement_method 'phi and omega scans'
_diffrn_radiation_monochromator graphite
_diffrn_radiation_source 'fine-focus sealed tube'
_diffrn_radiation_type MoK\a
_diffrn_radiation_wavelength 0.71073
_diffrn_reflns_av_R_equivalents 0.0570
_diffrn_reflns_av_sigmaI/netI 0.0360
_diffrn_reflns_limit_h_max 14
_diffrn_reflns_limit_h_min -15
_diffrn_reflns_limit_k_max 16
_diffrn_reflns_limit_k_min -17
_diffrn_reflns_limit_l_max 12
_diffrn_reflns_limit_l_min -11
_diffrn_reflns_number 7555
_diffrn_reflns_theta_full 34.80
_diffrn_reflns_theta_max 34.80
_diffrn_reflns_theta_min 2.68
_exptl_absorpt_coefficient_mu 64.460
_exptl_absorpt_correction_T_max 0.0272
_exptl_absorpt_correction_T_min 0.0188
_exptl_absorpt_correction_type multi-scan
_exptl_absorpt_process_details SADABS(Bruker,2004)
_exptl_crystal_colour colorless
_exptl_crystal_density_diffrn 6.877
_exptl_crystal_density_method 'not measured'
_exptl_crystal_description block
_exptl_crystal_F_000 1655
_exptl_crystal_size_max 0.30
_exptl_crystal_size_mid 0.30
_exptl_crystal_size_min 0.20
_refine_diff_density_max 4.892
_refine_diff_density_min -3.617
_refine_diff_density_rms 0.582
_refine_ls_extinction_coef 0.00104(7)
_refine_ls_extinction_expression Fc^*^=kFc[1+0.001xFc^2^\l^3^/sin(2\q)]^-1/4^
_refine_ls_extinction_method SHELXL
_refine_ls_goodness_of_fit_ref 1.094
_refine_ls_hydrogen_treatment mixed
_refine_ls_matrix_type full
_refine_ls_number_parameters 32
_refine_ls_number_reflns 990
_refine_ls_number_restraints 0
_refine_ls_restrained_S_all 1.094
_refine_ls_R_factor_all 0.0514
_refine_ls_R_factor_gt 0.0376
_refine_ls_shift/su_max 0.013
_refine_ls_shift/su_mean 0.003
_refine_ls_structure_factor_coef Fsqd
_refine_ls_weighting_details 'calc w=1/[\s^2^(Fo^2^)+(0.0357P)^2^+49.0234P] where P=(Fo^2^+2Fc^2^)/3'
_refine_ls_weighting_scheme calc
_refine_ls_wR_factor_gt 0.0857
_refine_ls_wR_factor_ref 0.0918
_reflns_number_gt 800
_reflns_number_total 990
_reflns_threshold_expression >2sigma(I)
_cod_data_source_file JSSC-2016-243-83.cif
_cod_data_source_block Hg4C2H4P2O6
_cod_original_sg_symbol_Hall -I22c
_cod_original_sg_symbol_H-M Ibam
_cod_database_code 1561339

loop_
_symmetry_equiv_pos_as_xyz
'x, y, z'
'-x, -y, z'
'x, -y, -z+1/2'
'-x, y, -z+1/2'
'x+1/2, y+1/2, z+1/2'
'-x+1/2, -y+1/2, z+1/2'
'x+1/2, -y+1/2, -z+1'
'-x+1/2, y+1/2, -z+1'
'-x, -y, -z'
'x, y, -z'
'-x, y, z-1/2'
'x, -y, z-1/2'
'-x+1/2, -y+1/2, -z+1/2'
'x+1/2, y+1/2, -z+1/2'
'-x+1/2, y+1/2, z'
'x+1/2, -y+1/2, z'

loop_
_atom_site_label
_atom_site_type_symbol
_atom_site_fract_x
_atom_site_fract_y
_atom_site_fract_z
_atom_site_U_iso_or_equiv
_atom_site_adp_type
_atom_site_occupancy
_atom_site_symmetry_multiplicity
_atom_site_calc_flag
_atom_site_refinement_flags
_atom_site_disorder_assembly
_atom_site_disorder_group
Hg1 Hg 0.84114(4) 0.38779(3) 0.76862(5) 0.02055(16) Uani 1 1 d . . .
P1 P 1.0499(3) 0.1984(2) 1.0000 0.0058(5) Uiso 1 2 d S . .
O2 O 0.9488(8) 0.2992(7) 1.0000 0.0114(15) Uani 1 2 d S . .
O1 O 1.1338(5) 0.2054(5) 1.1536(7) 0.0109(10) Uani 1 1 d . . .
C1 C 0.9623(12) 0.0577(9) 1.0000 0.0103(18) Uiso 1 2 d S . .
H1A H 0.9070 0.0572 1.0947 0.012 Uiso 0.50 1 calc PR . .
H1B H 0.9070 0.0572 0.9053 0.012 Uiso 0.50 1 calc PR . .

loop_
_atom_site_aniso_label
_atom_site_aniso_U_11
_atom_site_aniso_U_22
_atom_site_aniso_U_33
_atom_site_aniso_U_23
_atom_site_aniso_U_13
_atom_site_aniso_U_12
Hg1 0.0119(2) 0.00871(19) 0.0411(3) 0.00383(12) 0.00120(13) 0.00083(11)
O2 0.009(4) 0.009(3) 0.017(3) 0.000 0.000 0.007(3)
O1 0.006(3) 0.013(2) 0.014(2) -0.0029(19) -0.006(2) 0.001(2)

loop_
_atom_type_symbol
_atom_type_description
_atom_type_scat_dispersion_real
_atom_type_scat_dispersion_imag
_atom_type_scat_source
C C 0.0030 0.0020 'International Tables Vol C Tables 4.2.6.8 and 6.1.1.4'
H H 0.0000 0.0000 'International Tables Vol C Tables 4.2.6.8 and 6.1.1.4'
O O 0.0110 0.0060 'International Tables Vol C Tables 4.2.6.8 and 6.1.1.4'
P P 0.1020 0.0940 'International Tables Vol C Tables 4.2.6.8 and 6.1.1.4'
Hg Hg -2.3890 9.2270 'International Tables Vol C Tables 4.2.6.8 and 6.1.1.4'

loop_
_geom_angle_atom_site_label_1
_geom_angle_atom_site_label_2
_geom_angle_atom_site_label_3
_geom_angle
_geom_angle_site_symmetry_1
_geom_angle_site_symmetry_3
O1 Hg1 O2 84.9(2) 11_755 .
O1 Hg1 O1 80.5(2) 11_755 7_456
O2 Hg1 O1 91.7(2) . 7_456
O1 Hg1 Hg1 147.31(15) 11_755 3_566
O2 Hg1 Hg1 119.99(18) . 3_566
O1 Hg1 Hg1 116.48(13) 7_456 3_566
O1 Hg1 Hg1 81.12(14) 11_755 4_756
O2 Hg1 Hg1 67.14(19) . 4_756
O1 Hg1 Hg1 153.04(13) 7_456 4_756
Hg1 Hg1 Hg1 89.354(4) 3_566 4_756
O2 P1 O1 110.6(3) . 10_557
O2 P1 O1 110.6(3) . .
O1 P1 O1 110.5(5) 10_557 .
O2 P1 C1 106.5(5) . .
O1 P1 C1 109.3(3) 10_557 .
O1 P1 C1 109.3(3) . .
P1 O2 Hg1 127.85(14) . .
P1 O2 Hg1 127.85(14) . 10_557
Hg1 O2 Hg1 103.9(3) . 10_557
P1 O1 Hg1 117.2(3) . 11_756
P1 O1 Hg1 133.3(3) . 7_556
Hg1 O1 Hg1 99.5(2) 11_756 7_556
C1 C1 P1 118.2(12) 9_757 .

loop_
_geom_bond_atom_site_label_1
_geom_bond_atom_site_label_2
_geom_bond_distance
_geom_bond_site_symmetry_2
Hg1 O1 2.254(6) 11_755
Hg1 O2 2.422(5) .
Hg1 O1 2.480(6) 7_456
Hg1 Hg1 2.5131(6) 3_566
Hg1 Hg1 3.3251(8) 4_756
P1 O2 1.538(8) .
P1 O1 1.540(6) 10_557
P1 O1 1.540(6) .
P1 C1 1.810(11) .
O2 Hg1 2.422(5) 10_557
O1 Hg1 2.254(6) 11_756
O1 Hg1 2.480(6) 7_556
C1 C1 1.50(2) 9_757
